data_4511482
loop_
_publ_author_name
'Dong, Yu-Bin'
'Wang, Le'
'Ma, Jian-Ping'
'Zhao, Xia-Xia'
'Shen, Da-Zhong'
'Huang, Ru-Qi'

_publ_section_title
;
 Ag(I) Complexes Generated from Double Schiff-Base Ligand with Thiazole as
 the Terminal Binding Sites
;
_journal_issue 11
_journal_name_full 'Crystal Growth &amp; Design'
_journal_page_first 2475
_journal_paper_doi 10.1021/cg060158g
_journal_volume 6
_journal_year 2006
_chemical_formula_sum 'C11 H10 Ag F3 N4 O3 S3'
_chemical_formula_weight 507.28
_chemical_name_systematic
; 
 ? 
;
_space_group_IT_number 165
_symmetry_cell_setting trigonal
_symmetry_space_group_name_Hall '-P 3 2"c'
_symmetry_space_group_name_H-M 'P -3 c 1'
_atom_sites_solution_hydrogens geom
_atom_sites_solution_primary direct
_atom_sites_solution_secondary difmap
_audit_creation_method SHELXL-97
_cell_angle_alpha 90.00
_cell_angle_beta 90.00
_cell_angle_gamma 120.00
_cell_formula_units_Z 6
_cell_length_a 13.0440(19)
_cell_length_b 13.0440(19)
_cell_length_c 18.275(4)
_cell_measurement_reflns_used 3141
_cell_measurement_temperature 293(2)
_cell_measurement_theta_max 22.934
_cell_measurement_theta_min 2.229
_cell_volume 2692.8(8)
_computing_cell_refinement 'Bruker SMART'
_computing_data_collection 'Bruker SMART'
_computing_data_reduction 'Bruker SAINT'
_computing_molecular_graphics 'Bruker SHELXTL'
_computing_publication_material 'Bruker SHELXTL'
_computing_structure_refinement 'SHELXL-97 (Sheldrick, 1997)'
_computing_structure_solution 'SHELXS-97 (Sheldrick, 1990)'
_diffrn_ambient_temperature 293(2)
_diffrn_measured_fraction_theta_full 0.998
_diffrn_measured_fraction_theta_max 0.998
_diffrn_measurement_device_type 'CCD area detector'
_diffrn_measurement_method 'phi and omega scans'
_diffrn_radiation_monochromator graphite
_diffrn_radiation_source 'fine-focus sealed tube'
_diffrn_radiation_type MoK\a
_diffrn_radiation_wavelength 0.71073
_diffrn_reflns_av_R_equivalents 0.0494
_diffrn_reflns_av_sigmaI/netI 0.0305
_diffrn_reflns_limit_h_max 16
_diffrn_reflns_limit_h_min -14
_diffrn_reflns_limit_k_max 13
_diffrn_reflns_limit_k_min -16
_diffrn_reflns_limit_l_max 19
_diffrn_reflns_limit_l_min -23
_diffrn_reflns_number 15127
_diffrn_reflns_theta_full 27.07
_diffrn_reflns_theta_max 27.07
_diffrn_reflns_theta_min 1.80
_exptl_absorpt_coefficient_mu 1.519
_exptl_absorpt_correction_T_max 0.7931
_exptl_absorpt_correction_T_min 0.7409
_exptl_absorpt_correction_type multi-scan
_exptl_absorpt_process_details sadabs
_exptl_crystal_colour yellow
_exptl_crystal_density_diffrn 1.877
_exptl_crystal_density_method 'not measured'
_exptl_crystal_description block
_exptl_crystal_F_000 1500
_exptl_crystal_size_max 0.21
_exptl_crystal_size_mid 0.18
_exptl_crystal_size_min 0.16
_refine_diff_density_max 1.044
_refine_diff_density_min -0.844
_refine_diff_density_rms 0.102
_refine_ls_extinction_method none
_refine_ls_goodness_of_fit_ref 1.090
_refine_ls_hydrogen_treatment constr
_refine_ls_matrix_type full
_refine_ls_number_parameters 120
_refine_ls_number_reflns 1981
_refine_ls_number_restraints 0
_refine_ls_restrained_S_all 1.090
_refine_ls_R_factor_all 0.0701
_refine_ls_R_factor_gt 0.0519
_refine_ls_shift/su_max 0.000
_refine_ls_shift/su_mean 0.000
_refine_ls_structure_factor_coef Fsqd
_refine_ls_weighting_details 'calc w=1/[\s^2^(Fo^2^)+(0.0843P)^2^+0.2846P] where P=(Fo^2^+2Fc^2^)/3'
_refine_ls_weighting_scheme calc
_refine_ls_wR_factor_gt 0.1432
_refine_ls_wR_factor_ref 0.1528
_reflns_number_gt 1411
_reflns_number_total 1981
_reflns_threshold_expression >2sigma(I)
_cod_data_source_file cg060158gsi20060322_030649.cif
_cod_data_source_block 3
_cod_depositor_comments
;
The following automatic conversions were performed:

'_symmetry_cell_setting' value 'Trigonal' changed to 'trigonal'
according to
/usr/data/users/saulius/automatic-downloads/retrospective/ACS/lib/dictionaries/cif_core.dic
dictionary named 'cif_core.dic' version 2.4.2 from 2011-04-26.

Automatic conversion script
Id: cif_fix_values 2281 2013-09-26 08:29:07Z andrius 
;
_cod_original_sg_symbol_H-M P-3c1
_cod_database_code 4511482

loop_
_symmetry_equiv_pos_as_xyz
'x, y, z'
'-y, x-y, z'
'-x+y, -x, z'
'y, x, -z+1/2'
'x-y, -y, -z+1/2'
'-x, -x+y, -z+1/2'
'-x, -y, -z'
'y, -x+y, -z'
'x-y, x, -z'
'-y, -x, z-1/2'
'-x+y, y, z-1/2'
'x, x-y, z-1/2'

loop_
_atom_site_label
_atom_site_type_symbol
_atom_site_fract_x
_atom_site_fract_y
_atom_site_fract_z
_atom_site_U_iso_or_equiv
_atom_site_adp_type
_atom_site_occupancy
_atom_site_symmetry_multiplicity
_atom_site_calc_flag
_atom_site_refinement_flags
Ag1 Ag 1.0000 0.23366(5) 0.2500 0.0788(3) Uani 1 2 d S
N1 N 0.8152(3) 0.0530(3) 0.26996(18) 0.0412(8) Uani 1 1 d .
N2 N 0.9203(3) 0.2548(3) 0.35344(19) 0.0467(8) Uani 1 1 d .
C1 C 0.8698(4) 0.3219(4) 0.4547(3) 0.0596(12) Uani 1 1 d .
H1 H 0.8754 0.3757 0.4901 0.077(16) Uiso 1 1 calc R
C2 C 0.9487(4) 0.3463(4) 0.4002(3) 0.0562(11) Uani 1 1 d .
H2 H 1.0170 0.4196 0.3951 0.068(15) Uiso 1 1 calc R
C3 C 0.8231(4) 0.1610(4) 0.3721(2) 0.0469(10) Uani 1 1 d .
C4 C 0.7680(4) 0.0496(4) 0.3310(3) 0.0527(11) Uani 1 1 d .
C5 C 0.6623(7) -0.0561(6) 0.3619(4) 0.117(3) Uani 1 1 d .
H5A H 0.5917 -0.0586 0.3445 0.14(4) Uiso 1 1 calc R
H5B H 0.6648 -0.0513 0.4144 0.11(2) Uiso 1 1 calc R
H5C H 0.6624 -0.1266 0.3468 0.077(18) Uiso 1 1 calc R
C6 C 0.6667 0.3333 0.2214(5) 0.067(2) Uani 1 3 d S
C7 C 0.0000 0.0000 0.4394(11) 0.267(8) Uani 0.50 3 d SP
F1 F 0.6836(6) 0.2512(5) 0.2474(2) 0.1500(19) Uani 1 1 d .
F2 F 0.0557(19) 0.1219(12) 0.4535(10) 0.394(9) Uani 0.50 1 d P
O1 O 0.6467(4) 0.4271(3) 0.1025(2) 0.0785(11) Uani 1 1 d .
O2 O 0.0557(19) 0.1219(12) 0.4535(10) 0.394(9) Uani 0.50 1 d P
S1 S 0.6667 0.3333 0.12112(10) 0.0415(4) Uani 1 3 d S
S2 S 0.0000 0.0000 0.4394(11) 0.267(8) Uani 0.50 3 d SP
S3 S 0.75970(11) 0.17999(12) 0.44922(7) 0.0682(4) Uani 1 1 d .

loop_
_atom_site_aniso_label
_atom_site_aniso_U_11
_atom_site_aniso_U_22
_atom_site_aniso_U_33
_atom_site_aniso_U_23
_atom_site_aniso_U_13
_atom_site_aniso_U_12
Ag1 0.0638(4) 0.0894(4) 0.0746(5) 0.01888(15) 0.0378(3) 0.0319(2)
N1 0.0450(18) 0.0388(18) 0.0382(18) -0.0021(14) 0.0018(15) 0.0199(15)
N2 0.0405(18) 0.045(2) 0.048(2) -0.0054(16) 0.0048(15) 0.0172(16)
C1 0.067(3) 0.062(3) 0.054(3) -0.017(2) -0.006(2) 0.036(3)
C2 0.051(3) 0.043(2) 0.067(3) -0.010(2) -0.004(2) 0.018(2)
C3 0.037(2) 0.054(2) 0.043(2) -0.0084(19) 0.0050(17) 0.018(2)
C4 0.043(2) 0.048(2) 0.050(3) -0.006(2) 0.0069(19) 0.0106(19)
C5 0.093(5) 0.080(5) 0.092(5) -0.028(4) 0.050(4) -0.022(4)
C6 0.072(4) 0.072(4) 0.058(5) 0.000 0.000 0.0361(18)
C7 0.178(6) 0.178(6) 0.45(3) 0.000 0.000 0.089(3)
F1 0.259(6) 0.171(5) 0.077(3) 0.028(3) -0.012(3) 0.149(5)
F2 0.39(2) 0.278(14) 0.50(3) 0.134(14) 0.06(3) 0.156(19)
O1 0.105(3) 0.072(2) 0.081(3) 0.0116(19) 0.000(2) 0.061(2)
O2 0.39(2) 0.278(14) 0.50(3) 0.134(14) 0.06(3) 0.156(19)
S1 0.0391(6) 0.0391(6) 0.0464(10) 0.000 0.000 0.0196(3)
S2 0.178(6) 0.178(6) 0.45(3) 0.000 0.000 0.089(3)
S3 0.0563(7) 0.0760(9) 0.0562(7) -0.0158(6) 0.0174(6) 0.0211(7)

loop_
_atom_type_symbol
_atom_type_description
_atom_type_scat_dispersion_real
_atom_type_scat_dispersion_imag
_atom_type_scat_source
C C 0.0033 0.0016 'International Tables Vol C Tables 4.2.6.8 and 6.1.1.4'
H H 0.0000 0.0000 'International Tables Vol C Tables 4.2.6.8 and 6.1.1.4'
N N 0.0061 0.0033 'International Tables Vol C Tables 4.2.6.8 and 6.1.1.4'
O O 0.0106 0.0060 'International Tables Vol C Tables 4.2.6.8 and 6.1.1.4'
F F 0.0171 0.0103 'International Tables Vol C Tables 4.2.6.8 and 6.1.1.4'
Ag Ag -0.8971 1.1015 'International Tables Vol C Tables 4.2.6.8 and 6.1.1.4'
S S 0.1246 0.1234 'International Tables Vol C Tables 4.2.6.8 and 6.1.1.4'

loop_
_geom_angle_atom_site_label_1
_geom_angle_atom_site_label_2
_geom_angle_atom_site_label_3
_geom_angle
_geom_angle_site_symmetry_1
_geom_angle_site_symmetry_3
N2 Ag1 N2 138.41(18) 6_765 .
N2 Ag1 N1 130.18(12) 6_765 .
N2 Ag1 N1 72.17(12) . .
N2 Ag1 N1 72.17(12) 6_765 6_765
N2 Ag1 N1 130.18(12) . 6_765
N1 Ag1 N1 122.96(15) . 6_765
C4 N1 N1 115.7(4) . 5
C4 N1 Ag1 113.5(3) . .
N1 N1 Ag1 130.1(2) 5 .
C3 N2 C2 111.9(4) . .
C3 N2 Ag1 113.8(3) . .
C2 N2 Ag1 134.3(3) . .
C2 C1 S3 110.2(4) . .
C1 C2 N2 114.5(4) . .
N2 C3 C4 124.4(4) . .
N2 C3 S3 113.4(3) . .
C4 C3 S3 122.2(3) . .
N1 C4 C3 115.4(4) . .
N1 C4 C5 125.2(5) . .
C3 C4 C5 119.4(4) . .
F1 C6 F1 107.2(5) . 2_655
F1 C6 F1 107.2(5) . 3_665
F1 C6 F1 107.2(5) 2_655 3_665
F1 C6 S1 111.7(4) . .
F1 C6 S1 111.7(4) 2_655 .
F1 C6 S1 111.7(4) 3_665 .
F2 C7 O2 116.7(7) . 3
F2 C7 F2 116.7(7) . 3
O2 C7 F2 0(2) 3 3
F2 C7 F2 116.7(7) . 2
O2 C7 F2 116.7(7) 3 2
F2 C7 F2 116.7(7) 3 2
F2 C7 O2 116.7(7) . 2
O2 C7 O2 116.7(7) 3 2
F2 C7 O2 116.7(7) 3 2
F2 C7 O2 0(3) 2 2
F2 C7 S2 79.4(12) . 7_556
O2 C7 S2 79.4(12) 3 7_556
F2 C7 S2 79.4(12) 3 7_556
F2 C7 S2 79.4(12) 2 7_556
O2 C7 S2 79.4(12) 2 7_556
O1 S1 O1 114.40(13) 3_665 2_655
O1 S1 O1 114.40(14) 3_665 .
O1 S1 O1 114.40(14) 2_655 .
O1 S1 C6 103.92(18) 3_665 .
O1 S1 C6 103.92(18) 2_655 .
O1 S1 C6 103.92(18) . .
C1 S3 C3 90.0(2) . .

loop_
_geom_bond_atom_site_label_1
_geom_bond_atom_site_label_2
_geom_bond_distance
_geom_bond_site_symmetry_2
Ag1 N2 2.240(3) 6_765
Ag1 N2 2.240(3) .
Ag1 N1 2.412(4) .
Ag1 N1 2.412(4) 6_765
N1 C4 1.264(5) .
N1 N1 1.402(7) 5
N2 C3 1.292(5) .
N2 C2 1.360(5) .
C1 C2 1.351(7) .
C1 S3 1.686(5) .
C3 C4 1.466(6) .
C3 S3 1.713(4) .
C4 C5 1.491(7) .
C6 F1 1.288(5) .
C6 F1 1.288(5) 2_655
C6 F1 1.288(5) 3_665
C6 S1 1.832(9) .
C7 F2 1.403(16) .
C7 O2 1.403(16) 3
C7 F2 1.403(16) 3
C7 F2 1.403(16) 2
C7 O2 1.403(16) 2
C7 S2 2.22(4) 7_556
O1 S1 1.414(3) .
S1 O1 1.414(3) 3_665
S1 O1 1.414(3) 2_655
